data_7103399
loop_
_publ_author_name
'Zhang, Bao'
'Wee, Andrew G H'

_publ_section_title
;
 Metal-catalyzed reaction of N-(2-indolyl)methyl,
 N-bis(trimethylsilyl)methyl diazoamides: an entry into the
 beta-carboline ring system.
;
_journal_issue 39
_journal_name_full 'Chemical communications (Cambridge, England)'
_journal_page_first 4837
_journal_page_last 4839
_journal_paper_doi 10.1039/b809890e
_journal_year 2008
_chemical_formula_moiety 'C24 H32 N2 O3 S Si2'
_chemical_formula_sum 'C24 H32 N2 O3 S Si2'
_chemical_formula_weight 484.76
_chemical_name_systematic
;
?
;
_space_group_IT_number 14
_symmetry_cell_setting monoclinic
_symmetry_space_group_name_Hall '-P 2ybc'
_symmetry_space_group_name_H-M 'P 1 21/c 1'
_atom_sites_solution_hydrogens geom
_atom_sites_solution_primary direct
_atom_sites_solution_secondary difmap
_audit_creation_method SHELXL-97
_cell_angle_alpha 90.00
_cell_angle_beta 131.7160(10)
_cell_angle_gamma 90.00
_cell_formula_units_Z 4
_cell_length_a 16.8073(4)
_cell_length_b 9.1044(2)
_cell_length_c 23.0328(5)
_cell_measurement_reflns_used 41055
_cell_measurement_temperature 173(2)
_cell_measurement_theta_max 27.485
_cell_measurement_theta_min 0.998
_cell_volume 2630.86(10)
_computing_cell_refinement 'HKL Scalepack (Otwinowski & Minor 1997)'
_computing_data_collection 'Collect (Nonius BV, 1998)'
_computing_data_reduction 'HKL Denzo and Scalepack (Otwinowski & Minor 1997)'
_computing_molecular_graphics 'Ortep-3 for Windows (Farrugia, 1997)'
_computing_publication_material 'SHELXL-97 (Sheldrick, 1997)'
_computing_structure_refinement 'SHELXL-97 (Sheldrick, 1997)'
_computing_structure_solution 'SIR97 (Altomare et al., 1997)'
_diffrn_ambient_temperature 173(2)
_diffrn_detector_area_resol_mean 9
_diffrn_measured_fraction_theta_full 0.999
_diffrn_measured_fraction_theta_max 0.999
_diffrn_measurement_device 'Nonius KappaCCD'
_diffrn_measurement_method '\f scans and \w scans with \k offsets'
_diffrn_radiation_monochromator 'horizonally mounted graphite crystal'
_diffrn_radiation_source 'fine-focus sealed tube'
_diffrn_radiation_type MoK\a
_diffrn_radiation_wavelength 0.71073
_diffrn_reflns_av_R_equivalents 0.0543
_diffrn_reflns_av_sigmaI/netI 0.0280
_diffrn_reflns_limit_h_max 20
_diffrn_reflns_limit_h_min -20
_diffrn_reflns_limit_k_max 11
_diffrn_reflns_limit_k_min -11
_diffrn_reflns_limit_l_max 27
_diffrn_reflns_limit_l_min -28
_diffrn_reflns_number 40367
_diffrn_reflns_theta_full 25.68
_diffrn_reflns_theta_max 25.68
_diffrn_reflns_theta_min 2.37
_diffrn_standards_decay_% 0
_diffrn_standards_interval_count 0
_diffrn_standards_interval_time 0
_diffrn_standards_number 0
_exptl_absorpt_coefficient_mu 0.241
_exptl_absorpt_correction_T_max 0.976
_exptl_absorpt_correction_T_min 0.917
_exptl_absorpt_correction_type psi-scan
_exptl_absorpt_process_details 'Shelxtl 6.10 (Bruker-AXS, 2000)'
_exptl_crystal_colour colourless
_exptl_crystal_density_diffrn 1.224
_exptl_crystal_density_method 'not measured'
_exptl_crystal_description chip
_exptl_crystal_F_000 1032
_exptl_crystal_size_max 0.20
_exptl_crystal_size_mid 0.20
_exptl_crystal_size_min 0.10
_refine_diff_density_max 0.197
_refine_diff_density_min -0.453
_refine_diff_density_rms 0.057
_refine_ls_extinction_method none
_refine_ls_goodness_of_fit_ref 1.053
_refine_ls_hydrogen_treatment constr
_refine_ls_matrix_type full
_refine_ls_number_parameters 326
_refine_ls_number_reflns 4992
_refine_ls_number_restraints 170
_refine_ls_restrained_S_all 1.046
_refine_ls_R_factor_all 0.0543
_refine_ls_R_factor_gt 0.0403
_refine_ls_shift/su_max 0.000
_refine_ls_shift/su_mean 0.000
_refine_ls_structure_factor_coef Fsqd
_refine_ls_weighting_details 'calc w=1/[\s^2^(Fo^2^)+(0.0415P)^2^+1.2851P] where P=(Fo^2^+2Fc^2^)/3'
_refine_ls_weighting_scheme calc
_refine_ls_wR_factor_gt 0.0938
_refine_ls_wR_factor_ref 0.1019
_reflns_number_gt 4064
_reflns_number_total 4992
_reflns_threshold_expression >2\s(I)
_cod_data_source_file b809890e.txt
_cod_data_source_block 384p21c
_cod_original_sg_symbol_H-M P21/c
_cod_database_code 7103399

loop_
_symmetry_equiv_pos_as_xyz
'x, y, z'
'-x, y+1/2, -z+1/2'
'-x, -y, -z'
'x, -y-1/2, z-1/2'

loop_
_atom_site_label
_atom_site_type_symbol
_atom_site_fract_x
_atom_site_fract_y
_atom_site_fract_z
_atom_site_U_iso_or_equiv
_atom_site_adp_type
_atom_site_occupancy
_atom_site_symmetry_multiplicity
_atom_site_calc_flag
_atom_site_refinement_flags
_atom_site_disorder_assembly
_atom_site_disorder_group
S1 S 0.33054(4) 0.22235(5) -0.04369(3) 0.03899(14) Uani 1 1 d D . .
Si1 Si 0.80713(5) 0.29191(7) 0.20223(3) 0.04617(16) Uani 1 1 d . . .
Si2 Si 0.81825(5) 0.53674(6) 0.31155(3) 0.04534(16) Uani 1 1 d . . .
O1 O 0.66096(11) 0.28543(14) 0.27371(7) 0.0410(3) Uani 1 1 d . . .
O2 O 0.22237(12) 0.2153(2) -0.11485(9) 0.0628(5) Uani 1 1 d . A .
O3 O 0.41445(11) 0.22854(15) -0.04460(8) 0.0437(3) Uani 1 1 d . A .
N1 N 0.62993(11) 0.40825(16) 0.17357(8) 0.0315(3) Uani 1 1 d . . .
N2 N 0.34173(11) 0.37448(17) 0.00181(8) 0.0336(3) Uani 1 1 d . A .
C1 C 0.59965(14) 0.33531(19) 0.20704(10) 0.0329(4) Uani 1 1 d . . .
C2 C 0.48101(14) 0.32724(19) 0.15153(10) 0.0319(4) Uani 1 1 d . A .
H2 H 0.4442 0.2364 0.1475 0.038 Uiso 1 1 calc R . .
C3 C 0.44513(13) 0.40420(18) 0.07931(10) 0.0300(4) Uani 1 1 d . . .
C4 C 0.54219(13) 0.4480(2) 0.09177(10) 0.0340(4) Uani 1 1 d . A .
H4A H 0.5464 0.3928 0.0569 0.041 Uiso 1 1 calc R . .
H4B H 0.5422 0.5546 0.0833 0.041 Uiso 1 1 calc R . .
C5 C 0.42590(14) 0.47591(19) 0.12745(10) 0.0339(4) Uani 1 1 d . A .
H5 H 0.4674 0.5653 0.1587 0.041 Uiso 1 1 calc R . .
C6 C 0.30814(14) 0.4750(2) 0.07656(11) 0.0376(4) Uani 1 1 d . . .
C7 C 0.24566(16) 0.5336(2) 0.09011(14) 0.0501(5) Uani 1 1 d . A .
H7 H 0.2773 0.5769 0.1388 0.060 Uiso 1 1 calc R . .
C8 C 0.13545(18) 0.5274(3) 0.03061(16) 0.0645(7) Uani 1 1 d . . .
H8 H 0.0911 0.5664 0.0388 0.077 Uiso 1 1 calc R A .
C9 C 0.08987(17) 0.4652(3) -0.04015(15) 0.0647(7) Uani 1 1 d . A .
H9 H 0.0144 0.4616 -0.0798 0.078 Uiso 1 1 calc R . .
C10 C 0.15117(16) 0.4078(3) -0.05503(13) 0.0535(6) Uani 1 1 d . . .
H10 H 0.1193 0.3664 -0.1041 0.064 Uiso 1 1 calc R A .
C11 C 0.26117(15) 0.4135(2) 0.00488(12) 0.0394(4) Uani 1 1 d . A .
C12 C 0.74136(13) 0.4466(2) 0.21240(10) 0.0346(4) Uani 1 1 d . . .
H12 H 0.7335 0.5269 0.1793 0.042 Uiso 1 1 calc R . .
C13 C 0.7327(2) 0.2606(3) 0.09731(14) 0.0614(6) Uani 1 1 d . . .
H13A H 0.7712 0.1892 0.0921 0.092 Uiso 1 1 calc R . .
H13B H 0.7262 0.3535 0.0730 0.092 Uiso 1 1 calc R . .
H13C H 0.6615 0.2226 0.0716 0.092 Uiso 1 1 calc R . .
C14 C 0.8065(2) 0.1181(3) 0.24437(16) 0.0702(7) Uani 1 1 d . . .
H14A H 0.8389 0.0396 0.2370 0.105 Uiso 1 1 calc R . .
H14B H 0.7329 0.0915 0.2183 0.105 Uiso 1 1 calc R . .
H14C H 0.8474 0.1317 0.3001 0.105 Uiso 1 1 calc R . .
C15 C 0.94573(19) 0.3482(4) 0.25065(17) 0.0807(9) Uani 1 1 d . . .
H15A H 0.9792 0.2715 0.2433 0.121 Uiso 1 1 calc R . .
H15B H 0.9870 0.3625 0.3064 0.121 Uiso 1 1 calc R . .
H15C H 0.9438 0.4403 0.2277 0.121 Uiso 1 1 calc R . .
C16 C 0.89855(19) 0.4058(3) 0.39498(12) 0.0627(7) Uani 1 1 d . . .
H16A H 0.9275 0.4571 0.4430 0.094 Uiso 1 1 calc R . .
H16B H 0.9573 0.3670 0.4000 0.094 Uiso 1 1 calc R . .
H16C H 0.8530 0.3246 0.3858 0.094 Uiso 1 1 calc R . .
C17 C 0.9125(2) 0.6711(3) 0.32320(16) 0.0751(8) Uani 1 1 d . . .
H17A H 0.9495 0.7263 0.3716 0.113 Uiso 1 1 calc R . .
H17B H 0.8725 0.7392 0.2791 0.113 Uiso 1 1 calc R . .
H17C H 0.9648 0.6180 0.3250 0.113 Uiso 1 1 calc R . .
C18 C 0.7228(2) 0.6440(3) 0.31083(14) 0.0606(6) Uani 1 1 d . . .
H18A H 0.7621 0.6957 0.3605 0.091 Uiso 1 1 calc R . .
H18B H 0.6710 0.5770 0.3034 0.091 Uiso 1 1 calc R . .
H18C H 0.6853 0.7155 0.2683 0.091 Uiso 1 1 calc R . .
C19B C 0.3676(11) 0.0809(10) 0.0221(7) 0.036(2) Uani 1 1 d . . .
C20B C 0.2961(12) 0.0328(9) 0.0286(8) 0.062(2) Uani 1 1 d . . .
H20B H 0.2248 0.0681 -0.0062 0.074 Uiso 1 1 calc R . .
C21B C 0.3280(15) -0.0666(9) 0.0859(8) 0.071(3) Uani 1 1 d . . .
H21B H 0.2788 -0.0997 0.0904 0.085 Uiso 1 1 calc R . .
C22B C 0.4315(16) -0.1179(10) 0.1366(7) 0.075(3) Uani 1 1 d . . .
H22B H 0.4535 -0.1863 0.1760 0.089 Uiso 1 1 calc R . .
C23B C 0.5031(14) -0.0697(11) 0.1300(7) 0.063(2) Uani 1 1 d . . .
H23B H 0.5743 -0.1050 0.1649 0.075 Uiso 1 1 calc R . .
C24B C 0.4711(12) 0.0296(12) 0.0727(7) 0.042(2) Uani 1 1 d . . .
H24B H 0.5204 0.0628 0.0682 0.050 Uiso 1 1 calc R . .

loop_
_atom_site_aniso_label
_atom_site_aniso_U_11
_atom_site_aniso_U_22
_atom_site_aniso_U_33
_atom_site_aniso_U_23
_atom_site_aniso_U_13
_atom_site_aniso_U_12
S1 0.0436(3) 0.0418(3) 0.0356(3) -0.0081(2) 0.0280(2) -0.0078(2)
Si1 0.0406(3) 0.0502(3) 0.0444(3) -0.0010(3) 0.0269(3) 0.0072(3)
Si2 0.0460(3) 0.0415(3) 0.0341(3) -0.0062(2) 0.0206(3) -0.0067(2)
O1 0.0492(8) 0.0413(7) 0.0293(7) 0.0085(6) 0.0247(6) 0.0080(6)
O2 0.0443(8) 0.0827(12) 0.0423(8) -0.0274(8) 0.0208(7) -0.0112(8)
O3 0.0552(8) 0.0452(8) 0.0476(8) -0.0003(6) 0.0412(7) -0.0038(6)
N1 0.0307(7) 0.0334(8) 0.0252(7) 0.0046(6) 0.0164(6) 0.0019(6)
N2 0.0305(7) 0.0341(8) 0.0301(8) -0.0029(6) 0.0176(7) -0.0024(6)
C1 0.0421(10) 0.0267(8) 0.0305(9) 0.0014(7) 0.0244(8) 0.0038(7)
C2 0.0398(9) 0.0278(9) 0.0327(9) 0.0008(7) 0.0259(8) 0.0001(7)
C3 0.0313(9) 0.0284(9) 0.0269(9) 0.0013(7) 0.0179(8) -0.0010(7)
C4 0.0308(9) 0.0377(10) 0.0276(9) 0.0072(7) 0.0169(8) 0.0006(7)
C5 0.0344(9) 0.0277(9) 0.0357(10) -0.0035(7) 0.0217(8) -0.0015(7)
C6 0.0369(10) 0.0282(9) 0.0455(11) -0.0076(8) 0.0265(9) -0.0041(8)
C7 0.0453(11) 0.0440(12) 0.0625(14) -0.0186(10) 0.0366(11) -0.0064(9)
C8 0.0445(12) 0.0653(16) 0.0844(18) -0.0285(14) 0.0432(13) -0.0093(11)
C9 0.0342(11) 0.0694(16) 0.0741(17) -0.0239(13) 0.0291(12) -0.0083(11)
C10 0.0365(11) 0.0595(14) 0.0514(13) -0.0164(11) 0.0238(10) -0.0067(10)
C11 0.0356(10) 0.0346(10) 0.0442(11) -0.0062(8) 0.0250(9) -0.0029(8)
C12 0.0306(9) 0.0365(10) 0.0313(9) 0.0016(7) 0.0184(8) -0.0002(7)
C13 0.0703(16) 0.0610(15) 0.0604(15) -0.0115(12) 0.0466(14) -0.0002(12)
C14 0.0846(18) 0.0520(14) 0.0759(17) 0.0127(13) 0.0542(16) 0.0266(13)
C15 0.0472(14) 0.107(2) 0.083(2) -0.0112(18) 0.0408(14) 0.0066(15)
C16 0.0528(13) 0.0696(16) 0.0312(11) -0.0005(11) 0.0135(10) -0.0025(12)
C17 0.0697(17) 0.0675(17) 0.0680(17) -0.0171(14) 0.0374(15) -0.0287(14)
C18 0.0833(17) 0.0425(13) 0.0574(14) -0.0072(11) 0.0474(14) 0.0031(12)
C19B 0.063(5) 0.021(3) 0.050(4) -0.017(2) 0.049(4) -0.021(3)
C20B 0.080(5) 0.053(4) 0.086(5) -0.035(3) 0.069(5) -0.034(3)
C21B 0.132(7) 0.044(4) 0.113(6) -0.032(4) 0.114(6) -0.046(4)
C22B 0.157(9) 0.019(3) 0.122(6) -0.001(3) 0.124(6) -0.012(4)
C23B 0.115(6) 0.027(3) 0.096(5) 0.010(3) 0.091(5) 0.010(4)
C24B 0.071(5) 0.017(3) 0.068(4) 0.004(3) 0.060(4) 0.000(3)

loop_
_atom_type_symbol
_atom_type_description
_atom_type_scat_dispersion_real
_atom_type_scat_dispersion_imag
_atom_type_scat_source
C C 0.0033 0.0016 'International Tables Vol C Tables 4.2.6.8 and 6.1.1.4'
H H 0.0000 0.0000 'International Tables Vol C Tables 4.2.6.8 and 6.1.1.4'
N N 0.0061 0.0033 'International Tables Vol C Tables 4.2.6.8 and 6.1.1.4'
O O 0.0106 0.0060 'International Tables Vol C Tables 4.2.6.8 and 6.1.1.4'
S S 0.1246 0.1234 'International Tables Vol C Tables 4.2.6.8 and 6.1.1.4'
Si Si 0.0817 0.0704 'International Tables Vol C Tables 4.2.6.8 and 6.1.1.4'

loop_
_geom_angle_atom_site_label_1
_geom_angle_atom_site_label_2
_geom_angle_atom_site_label_3
_geom_angle
_geom_angle_site_symmetry_1
_geom_angle_site_symmetry_3
_geom_angle_publ_flag
O2 S1 O3 120.17(10) . . ?
O2 S1 N2 106.50(9) . . ?
O3 S1 N2 106.08(8) . . ?
O2 S1 C19B 114.1(5) . . ?
O3 S1 C19B 104.8(4) . . ?
N2 S1 C19B 103.9(4) . . ?
C14 Si1 C13 108.37(13) . . ?
C14 Si1 C15 111.14(14) . . ?
C13 Si1 C15 108.13(13) . . ?
C14 Si1 C12 111.15(11) . . ?
C13 Si1 C12 109.29(10) . . ?
C15 Si1 C12 108.70(11) . . ?
C16 Si2 C18 111.79(12) . . ?
C16 Si2 C17 107.83(12) . . ?
C18 Si2 C17 107.40(13) . . ?
C16 Si2 C12 114.07(10) . . ?
C18 Si2 C12 108.72(10) . . ?
C17 Si2 C12 106.69(11) . . ?
C1 N1 C4 114.59(14) . . ?
C1 N1 C12 125.24(15) . . ?
C4 N1 C12 120.15(14) . . ?
C11 N2 C3 106.54(14) . . ?
C11 N2 S1 121.08(12) . . ?
C3 N2 S1 117.66(12) . . ?
O1 C1 N1 124.96(17) . . ?
O1 C1 C2 125.61(17) . . ?
N1 C1 C2 109.41(15) . . ?
C1 C2 C3 104.32(14) . . ?
C1 C2 C5 114.28(15) . . ?
C3 C2 C5 59.09(12) . . ?
C1 C2 H2 120.8 . . ?
C3 C2 H2 120.8 . . ?
C5 C2 H2 120.8 . . ?
N2 C3 C5 108.50(14) . . ?
N2 C3 C4 122.36(15) . . ?
C5 C3 C4 118.87(15) . . ?
N2 C3 C2 122.39(15) . . ?
C5 C3 C2 60.76(12) . . ?
C4 C3 C2 108.89(14) . . ?
N1 C4 C3 102.36(14) . . ?
N1 C4 H4A 111.3 . . ?
C3 C4 H4A 111.3 . . ?
N1 C4 H4B 111.3 . . ?
C3 C4 H4B 111.3 . . ?
H4A C4 H4B 109.2 . . ?
C6 C5 C3 104.14(15) . . ?
C6 C5 C2 116.82(15) . . ?
C3 C5 C2 60.15(11) . . ?
C6 C5 H5 119.9 . . ?
C3 C5 H5 119.9 . . ?
C2 C5 H5 119.9 . . ?
C7 C6 C11 120.43(18) . . ?
C7 C6 C5 129.18(18) . . ?
C11 C6 C5 110.23(17) . . ?
C6 C7 C8 118.3(2) . . ?
C6 C7 H7 120.8 . . ?
C8 C7 H7 120.8 . . ?
C9 C8 C7 120.6(2) . . ?
C9 C8 H8 119.7 . . ?
C7 C8 H8 119.7 . . ?
C8 C9 C10 121.8(2) . . ?
C8 C9 H9 119.1 . . ?
C10 C9 H9 119.1 . . ?
C9 C10 C11 117.2(2) . . ?
C9 C10 H10 121.4 . . ?
C11 C10 H10 121.4 . . ?
C6 C11 C10 121.60(19) . . ?
C6 C11 N2 110.31(16) . . ?
C10 C11 N2 127.79(19) . . ?
N1 C12 Si1 110.87(12) . . ?
N1 C12 Si2 113.64(13) . . ?
Si1 C12 Si2 118.76(9) . . ?
N1 C12 H12 103.9 . . ?
Si1 C12 H12 103.9 . . ?
Si2 C12 H12 103.9 . . ?
Si1 C13 H13A 109.5 . . ?
Si1 C13 H13B 109.5 . . ?
H13A C13 H13B 109.5 . . ?
Si1 C13 H13C 109.5 . . ?
H13A C13 H13C 109.5 . . ?
H13B C13 H13C 109.5 . . ?
Si1 C14 H14A 109.5 . . ?
Si1 C14 H14B 109.5 . . ?
H14A C14 H14B 109.5 . . ?
Si1 C14 H14C 109.5 . . ?
H14A C14 H14C 109.5 . . ?
H14B C14 H14C 109.5 . . ?
Si1 C15 H15A 109.5 . . ?
Si1 C15 H15B 109.5 . . ?
H15A C15 H15B 109.5 . . ?
Si1 C15 H15C 109.5 . . ?
H15A C15 H15C 109.5 . . ?
H15B C15 H15C 109.5 . . ?
Si2 C16 H16A 109.5 . . ?
Si2 C16 H16B 109.5 . . ?
H16A C16 H16B 109.5 . . ?
Si2 C16 H16C 109.5 . . ?
H16A C16 H16C 109.5 . . ?
H16B C16 H16C 109.5 . . ?
Si2 C17 H17A 109.5 . . ?
Si2 C17 H17B 109.5 . . ?
H17A C17 H17B 109.5 . . ?
Si2 C17 H17C 109.5 . . ?
H17A C17 H17C 109.5 . . ?
H17B C17 H17C 109.5 . . ?
Si2 C18 H18A 109.5 . . ?
Si2 C18 H18B 109.5 . . ?
H18A C18 H18B 109.5 . . ?
Si2 C18 H18C 109.5 . . ?
H18A C18 H18C 109.5 . . ?
H18B C18 H18C 109.5 . . ?
C20B C19B C24B 120.0 . . ?
C20B C19B S1 119.5(5) . . ?
C24B C19B S1 120.1(5) . . ?
C19B C20B C21B 120.0 . . ?
C19B C20B H20B 120.0 . . ?
C21B C20B H20B 120.0 . . ?
C22B C21B C20B 120.0 . . ?
C22B C21B H21B 120.0 . . ?
C20B C21B H21B 120.0 . . ?
C21B C22B C23B 120.0 . . ?
C21B C22B H22B 120.0 . . ?
C23B C22B H22B 120.0 . . ?
C22B C23B C24B 120.0 . . ?
C22B C23B H23B 120.0 . . ?
C24B C23B H23B 120.0 . . ?
C19B C24B C23B 120.0 . . ?
C19B C24B H24B 120.0 . . ?
C23B C24B H24B 120.0 . . ?

loop_
_geom_bond_atom_site_label_1
_geom_bond_atom_site_label_2
_geom_bond_distance
_geom_bond_site_symmetry_2
_geom_bond_publ_flag
S1 O2 1.4248(15) . ?
S1 O3 1.4255(14) . ?
S1 N2 1.6702(16) . ?
S1 C19B 1.756(2) . ?
Si1 C14 1.860(3) . ?
Si1 C13 1.861(2) . ?
Si1 C15 1.864(3) . ?
Si1 C12 1.8984(19) . ?
Si2 C16 1.866(2) . ?
Si2 C18 1.868(2) . ?
Si2 C17 1.874(3) . ?
Si2 C12 1.9057(19) . ?
O1 C1 1.233(2) . ?
N1 C1 1.348(2) . ?
N1 C4 1.469(2) . ?
N1 C12 1.483(2) . ?
N2 C11 1.446(2) . ?
N2 C3 1.467(2) . ?
C1 C2 1.491(2) . ?
C2 C3 1.512(2) . ?
C2 C5 1.521(2) . ?
C2 H2 1.0000 . ?
C3 C5 1.496(3) . ?
C3 C4 1.510(2) . ?
C4 H4A 0.9900 . ?
C4 H4B 0.9900 . ?
C5 C6 1.484(2) . ?
C5 H5 1.0000 . ?
C6 C7 1.386(3) . ?
C6 C11 1.388(3) . ?
C7 C8 1.391(3) . ?
C7 H7 0.9500 . ?
C8 C9 1.379(3) . ?
C8 H8 0.9500 . ?
C9 C10 1.386(3) . ?
C9 H9 0.9500 . ?
C10 C11 1.389(3) . ?
C10 H10 0.9500 . ?
C12 H12 1.0000 . ?
C13 H13A 0.9800 . ?
C13 H13B 0.9800 . ?
C13 H13C 0.9800 . ?
C14 H14A 0.9800 . ?
C14 H14B 0.9800 . ?
C14 H14C 0.9800 . ?
C15 H15A 0.9800 . ?
C15 H15B 0.9800 . ?
C15 H15C 0.9800 . ?
C16 H16A 0.9800 . ?
C16 H16B 0.9800 . ?
C16 H16C 0.9800 . ?
C17 H17A 0.9800 . ?
C17 H17B 0.9800 . ?
C17 H17C 0.9800 . ?
C18 H18A 0.9800 . ?
C18 H18B 0.9800 . ?
C18 H18C 0.9800 . ?
C19B C20B 1.3799 . ?
C19B C24B 1.3799 . ?
C20B C21B 1.3800 . ?
C20B H20B 0.9500 . ?
C21B C22B 1.3799 . ?
C21B H21B 0.9500 . ?
C22B C23B 1.3799 . ?
C22B H22B 0.9500 . ?
C23B C24B 1.3800 . ?
C23B H23B 0.9500 . ?
C24B H24B 0.9500 . ?

loop_
_geom_torsion_atom_site_label_1
_geom_torsion_atom_site_label_2
_geom_torsion_atom_site_label_3
_geom_torsion_atom_site_label_4
_geom_torsion
_geom_torsion_site_symmetry_1
_geom_torsion_site_symmetry_2
_geom_torsion_site_symmetry_3
_geom_torsion_site_symmetry_4
_geom_torsion_publ_flag
O2 S1 N2 C11 43.19(17) . . . . ?
O3 S1 N2 C11 172.30(14) . . . . ?
C19A S1 N2 C11 -68.2(5) . . . . ?
C19B S1 N2 C11 -77.6(5) . . . . ?
O2 S1 N2 C3 176.91(14) . . . . ?
O3 S1 N2 C3 -53.98(15) . . . . ?
C19B S1 N2 C3 56.2(5) . . . . ?
C4 N1 C1 O1 176.08(17) . . . . ?
C12 N1 C1 O1 -3.0(3) . . . . ?
C4 N1 C1 C2 -5.0(2) . . . . ?
C12 N1 C1 C2 175.94(15) . . . . ?
O1 C1 C2 C3 179.83(17) . . . . ?
N1 C1 C2 C3 0.94(19) . . . . ?
O1 C1 C2 C5 117.6(2) . . . . ?
N1 C1 C2 C5 -61.3(2) . . . . ?
C11 N2 C3 C5 -5.47(18) . . . . ?
S1 N2 C3 C5 -145.25(13) . . . . ?
C11 N2 C3 C4 -150.04(16) . . . . ?
S1 N2 C3 C4 70.18(19) . . . . ?
C11 N2 C3 C2 61.1(2) . . . . ?
S1 N2 C3 C2 -78.68(19) . . . . ?
C1 C2 C3 N2 155.68(15) . . . . ?
C5 C2 C3 N2 -94.33(18) . . . . ?
C1 C2 C3 C5 -109.98(15) . . . . ?
C1 C2 C3 C4 3.18(19) . . . . ?
C5 C2 C3 C4 113.16(16) . . . . ?
C1 N1 C4 C3 6.7(2) . . . . ?
C12 N1 C4 C3 -174.19(15) . . . . ?
N2 C3 C4 N1 -158.20(15) . . . . ?
C5 C3 C4 N1 60.68(19) . . . . ?
C2 C3 C4 N1 -5.69(19) . . . . ?
N2 C3 C5 C6 4.31(18) . . . . ?
C4 C3 C5 C6 150.32(15) . . . . ?
C2 C3 C5 C6 -113.07(16) . . . . ?
N2 C3 C5 C2 117.39(15) . . . . ?
C4 C3 C5 C2 -96.61(17) . . . . ?
C1 C2 C5 C6 -175.89(16) . . . . ?
C3 C2 C5 C6 91.46(18) . . . . ?
C1 C2 C5 C3 92.65(16) . . . . ?
C3 C5 C6 C7 -176.8(2) . . . . ?
C2 C5 C6 C7 119.8(2) . . . . ?
C3 C5 C6 C11 -1.5(2) . . . . ?
C2 C5 C6 C11 -65.0(2) . . . . ?
C11 C6 C7 C8 0.8(3) . . . . ?
C5 C6 C7 C8 175.6(2) . . . . ?
C6 C7 C8 C9 -0.4(4) . . . . ?
C7 C8 C9 C10 -0.5(4) . . . . ?
C8 C9 C10 C11 0.9(4) . . . . ?
C7 C6 C11 C10 -0.4(3) . . . . ?
C5 C6 C11 C10 -176.05(19) . . . . ?
C7 C6 C11 N2 173.84(18) . . . . ?
C5 C6 C11 N2 -1.9(2) . . . . ?
C9 C10 C11 C6 -0.5(3) . . . . ?
C9 C10 C11 N2 -173.6(2) . . . . ?
C3 N2 C11 C6 4.6(2) . . . . ?
S1 N2 C11 C6 142.66(14) . . . . ?
C3 N2 C11 C10 178.3(2) . . . . ?
S1 N2 C11 C10 -43.6(3) . . . . ?
C1 N1 C12 Si1 87.89(19) . . . . ?
C4 N1 C12 Si1 -91.11(17) . . . . ?
C1 N1 C12 Si2 -48.9(2) . . . . ?
C4 N1 C12 Si2 132.08(15) . . . . ?
C14 Si1 C12 N1 -58.33(16) . . . . ?
C13 Si1 C12 N1 61.23(16) . . . . ?
C15 Si1 C12 N1 179.05(15) . . . . ?
C14 Si1 C12 Si2 76.00(14) . . . . ?
C13 Si1 C12 Si2 -164.43(12) . . . . ?
C15 Si1 C12 Si2 -46.62(16) . . . . ?
C16 Si2 C12 N1 94.43(15) . . . . ?
C18 Si2 C12 N1 -31.07(16) . . . . ?
C17 Si2 C12 N1 -146.61(15) . . . . ?
C16 Si2 C12 Si1 -38.71(15) . . . . ?
C18 Si2 C12 Si1 -164.22(12) . . . . ?
C17 Si2 C12 Si1 80.24(15) . . . . ?
O2 S1 C19B C20B -37.9(7) . . . . ?
O3 S1 C19B C20B -171.3(5) . . . . ?
N2 S1 C19B C20B 77.6(6) . . . . ?
O2 S1 C19B C24B 149.2(4) . . . . ?
O3 S1 C19B C24B 15.8(6) . . . . ?
N2 S1 C19B C24B -95.3(5) . . . . ?
C19A S1 C19B C24B 155(6) . . . . ?
C24B C19B C20B C21B 0.0 . . . . ?
S1 C19B C20B C21B -172.9(9) . . . . ?
C19B C20B C21B C22B 0.0 . . . . ?
C20B C21B C22B C23B 0.0 . . . . ?
C21B C22B C23B C24B 0.0 . . . . ?
C20B C19B C24B C23B 0.0 . . . . ?
S1 C19B C24B C23B 172.8(9) . . . . ?
C22B C23B C24B C19B 0.0 . . . . ?
